data_4076780
loop_
_publ_author_name
'Lu, Shixiang'
'Jin, Guo-Xin'
'Eibl, Stefan'
'Herberhold, Max'
'Xin, Yan'

_publ_section_title
;
 Dinuclear Half-Sandwich Complexes Containing Bridging
 1,2-Dicarba-closo-dodecaborane-1,2-dichalcogenolato Ligands. Molecular
 Structures of Cp2Fe2(CO)3[\m-Se2C2(B10H10)], Cp2Ru2[\m-S2C2(B10H10)]2,
 and Cp*2Ru2(\m-Se)[\m-Se2C2(B10H10)]
;
_journal_issue 12
_journal_name_full Organometallics
_journal_page_first 2533
_journal_paper_doi 10.1021/om020022p
_journal_volume 21
_journal_year 2002
_chemical_formula_sum 'C15 H20 B10 Fe2 O3 Se2'
_chemical_formula_weight 626.03
_chemical_name_systematic
; 
 ? 
;
_space_group_IT_number 2
_symmetry_cell_setting triclinic
_symmetry_space_group_name_Hall '-P 1'
_symmetry_space_group_name_H-M 'P -1'
_atom_sites_solution_hydrogens geom
_atom_sites_solution_primary direct
_atom_sites_solution_secondary difmap
_audit_creation_method SHELXL
_cell_angle_alpha 91.72(3)
_cell_angle_beta 104.85(3)
_cell_angle_gamma 113.69(3)
_cell_formula_units_Z 1
_cell_length_a 9.737(2)
_cell_length_b 10.339(2)
_cell_length_c 13.086(3)
_cell_measurement_reflns_used 30
_cell_measurement_temperature 293(2)
_cell_measurement_theta_max 8.99
_cell_measurement_theta_min 4.58
_cell_volume 1152.8(6)
_computing_structure_refinement 'SHELXL-93 (Sheldrick, 1993)'
_computing_structure_solution 'SHELXS-86 (Sheldrick, 1990)'
_diffrn_ambient_temperature 293(2)
_diffrn_radiation_monochromator graphite
_diffrn_radiation_source 'fine-focus sealed tube'
_diffrn_radiation_type MoK\a
_diffrn_radiation_wavelength 0.71073
_diffrn_reflns_av_R_equivalents 0.0356
_diffrn_reflns_av_sigmaI/netI 0.1281
_diffrn_reflns_limit_h_max 11
_diffrn_reflns_limit_h_min -1
_diffrn_reflns_limit_k_max 11
_diffrn_reflns_limit_k_min -11
_diffrn_reflns_limit_l_max 14
_diffrn_reflns_limit_l_min -14
_diffrn_reflns_number 4498
_diffrn_reflns_theta_max 24.03
_diffrn_reflns_theta_min 1.63
_exptl_absorpt_coefficient_mu 2.216
_exptl_absorpt_correction_T_max 0.56498
_exptl_absorpt_correction_T_min 0.44219
_exptl_crystal_density_diffrn 0.902
_exptl_crystal_F_000 304
_exptl_crystal_size_max 0.38
_exptl_crystal_size_mid 0.28
_exptl_crystal_size_min 0.26
_refine_diff_density_max 0.780
_refine_diff_density_min -0.494
_refine_diff_density_rms 0.103
_refine_ls_extinction_method none
_refine_ls_goodness_of_fit_all 0.781
_refine_ls_goodness_of_fit_obs 0.950
_refine_ls_matrix_type full
_refine_ls_number_parameters 286
_refine_ls_number_reflns 3628
_refine_ls_number_restraints 0
_refine_ls_restrained_S_all 0.781
_refine_ls_restrained_S_obs 0.950
_refine_ls_R_factor_all 0.0924
_refine_ls_R_factor_obs 0.0436
_refine_ls_shift/esd_max 0.020
_refine_ls_shift/esd_mean 0.003
_refine_ls_structure_factor_coef Fsqd
_refine_ls_weighting_details 'w=1/[\s^2^(Fo^2^)+(0.0350P)^2^+0.0000P] where P=(Fo^2^+2Fc^2^)/3'
_refine_ls_weighting_scheme calc
_refine_ls_wR_factor_all 0.0927
_refine_ls_wR_factor_obs 0.0828
_reflns_number_observed 2078
_reflns_number_total 3628
_reflns_observed_criterion >2sigma(I)
_cod_data_source_file om020022p.cif
_cod_data_source_block K030
_cod_depositor_comments
;
The following automatic conversions were performed:

'_symmetry_cell_setting' value 'Triclinic' changed to 'triclinic'
according to /home/saulius/struct/CIF-dictionaries/cif_core.dic
dictionary named 'cif_core.dic' version 2.4.1 from 2010-06-29.

Automatic conversion script
Id: cif_fix_values 1715 2011-07-08 13:25:40Z adriana 

The following automatic conversions were performed:

'_refine_ls_weighting_scheme' value 'calc
w=1/[\s^2^(Fo^2^)+(0.0350P)^2^+0.0000P] where P=(Fo^2^+2Fc^2^)/3' was
changed to 'calc'. New tag '_refine_ls_weighting_details' was
created. The value of the new tag was set to
'w=1/[\s^2^(Fo^2^)+(0.0350P)^2^+0.0000P] where P=(Fo^2^+2Fc^2^)/3'.

Automatic conversion script
Id: cif_fix_values 3143 2015-03-26 13:38:13Z robertas 
;
_cod_original_cell_volume 1152.8(4)
_cod_original_sg_symbol_H-M P-1
_cod_database_code 4076780

loop_
_symmetry_equiv_pos_as_xyz
'x, y, z'
'-x, -y, -z'

loop_
_atom_site_aniso_label
_atom_site_aniso_U_11
_atom_site_aniso_U_22
_atom_site_aniso_U_33
_atom_site_aniso_U_23
_atom_site_aniso_U_13
_atom_site_aniso_U_12
Se1 0.0265(5) 0.0272(4) 0.0371(5) 0.0086(4) 0.0135(4) 0.0142(4)
Se2 0.0425(6) 0.0372(5) 0.0676(7) 0.0144(5) 0.0343(5) 0.0149(4)
Fe1 0.0317(7) 0.0267(6) 0.0659(9) 0.0055(6) 0.0234(7) 0.0114(6)
Fe2 0.0292(7) 0.0383(6) 0.0387(7) 0.0092(5) 0.0154(6) 0.0193(6)
O1 0.047(4) 0.075(5) 0.074(5) -0.008(4) -0.009(4) 0.033(4)
O2 0.064(4) 0.045(4) 0.073(5) -0.017(3) 0.022(4) 0.022(3)
O3 0.046(4) 0.093(5) 0.043(4) 0.000(4) 0.005(3) 0.029(4)
C1 0.015(4) 0.030(4) 0.034(5) 0.000(3) 0.005(3) 0.003(3)
C2 0.033(4) 0.018(4) 0.027(4) 0.003(3) 0.001(4) 0.008(3)
C3 0.028(5) 0.063(6) 0.054(6) -0.014(5) 0.004(5) 0.016(5)
C4 0.031(5) 0.029(5) 0.067(7) 0.001(4) 0.008(5) 0.006(4)
C5 0.035(5) 0.030(4) 0.044(5) 0.007(4) 0.020(4) 0.007(4)
C6 0.108(11) 0.048(7) 0.090(9) 0.010(6) 0.066(9) 0.001(7)
C7 0.107(10) 0.075(9) 0.158(13) 0.072(9) 0.112(10) 0.067(8)
C8 0.042(7) 0.082(9) 0.126(11) 0.031(8) 0.041(7) -0.007(7)
C9 0.109(11) 0.032(6) 0.133(12) 0.020(7) 0.074(9) 0.033(7)
C10 0.080(9) 0.105(10) 0.082(9) 0.044(8) 0.048(8) 0.056(8)
C11 0.068(7) 0.090(8) 0.052(6) 0.021(6) 0.031(6) 0.061(7)
C12 0.032(5) 0.069(6) 0.092(8) 0.020(6) 0.029(6) 0.034(5)
C13 0.050(6) 0.073(7) 0.049(6) 0.007(5) 0.015(5) 0.040(6)
C14 0.051(6) 0.049(6) 0.079(7) 0.021(5) 0.038(6) 0.039(5)
C15 0.062(7) 0.059(7) 0.082(8) -0.003(6) 0.023(6) 0.043(6)
B3 0.036(6) 0.037(5) 0.051(6) 0.014(5) 0.007(5) 0.023(5)
B4 0.036(6) 0.021(5) 0.066(7) 0.004(5) 0.022(5) 0.017(4)
B5 0.045(6) 0.034(5) 0.052(7) 0.009(5) 0.020(5) 0.021(5)
B6 0.033(6) 0.039(5) 0.037(6) -0.005(5) -0.002(5) 0.008(5)
B7 0.044(6) 0.024(5) 0.052(7) -0.006(5) 0.007(5) 0.005(5)
B8 0.051(7) 0.027(5) 0.051(6) 0.010(4) 0.020(5) 0.022(5)
B9 0.040(6) 0.046(6) 0.056(7) 0.013(5) 0.017(5) 0.023(5)
B10 0.052(7) 0.036(6) 0.073(8) 0.004(5) 0.038(6) 0.019(5)
B11 0.063(7) 0.041(6) 0.040(6) -0.002(5) 0.019(6) 0.023(5)
B12 0.049(7) 0.033(5) 0.064(7) 0.007(5) 0.022(6) 0.021(5)

loop_
_atom_site_label
_atom_site_type_symbol
_atom_site_fract_x
_atom_site_fract_y
_atom_site_fract_z
_atom_site_U_iso_or_equiv
_atom_site_thermal_displace_type
_atom_site_occupancy
_atom_site_calc_flag
_atom_site_refinement_flags
Se1 Se 0.31554(9) 0.33481(8) 0.29129(6) 0.0284(2) Uani 1 d .
Se2 Se 0.55398(10) 0.61645(9) 0.19518(7) 0.0459(3) Uani 1 d .
Fe1 Fe 0.05618(13) 0.14295(11) 0.24021(10) 0.0400(3) Uani 1 d .
Fe2 Fe 0.46289(12) 0.36321(11) 0.16841(9) 0.0325(3) Uani 1 d .
O1 O -0.0908(7) 0.2571(7) 0.0678(5) 0.069(2) Uani 1 d .
O2 O 0.1365(7) -0.0162(6) 0.0955(5) 0.061(2) Uani 1 d .
O3 O 0.2121(7) 0.3119(7) -0.0270(5) 0.063(2) Uani 1 d .
C1 C 0.2947(8) 0.5166(7) 0.3065(6) 0.029(2) Uani 1 d .
C2 C 0.4167(8) 0.6509(7) 0.2649(5) 0.029(2) Uani 1 d .
C3 C -0.0281(10) 0.2173(10) 0.1352(7) 0.052(2) Uani 1 d .
C4 C 0.1114(9) 0.0508(8) 0.1534(7) 0.046(2) Uani 1 d .
C5 C 0.3117(10) 0.3360(8) 0.0535(7) 0.037(2) Uani 1 d .
C6 C 0.0441(17) 0.1656(11) 0.3968(9) 0.085(4) Uani 1 d .
H6 H 0.1082(17) 0.2504(11) 0.4512(9) 0.080 Uiso 1 calc R
C7 C -0.0996(17) 0.1377(13) 0.3244(12) 0.088(4) Uani 1 d .
H7 H -0.1583(17) 0.1963(13) 0.3190(12) 0.080 Uiso 1 calc R
C8 C -0.1480(12) 0.0034(14) 0.2644(10) 0.091(4) Uani 1 d .
H8 H -0.2480(12) -0.0485(14) 0.2087(10) 0.080 Uiso 1 calc R
C9 C -0.0381(16) -0.0455(11) 0.3006(11) 0.082(4) Uani 1 d .
H9 H -0.0436(16) -0.1382(11) 0.2754(11) 0.080 Uiso 1 calc R
C10 C 0.0777(14) 0.0536(15) 0.3814(10) 0.078(3) Uani 1 d .
H10 H 0.1724(14) 0.0451(15) 0.4226(10) 0.080 Uiso 1 calc R
C11 C 0.6013(12) 0.3135(11) 0.0894(7) 0.058(3) Uani 1 d .
H11 H 0.6088(12) 0.3320(11) 0.0176(7) 0.080 Uiso 1 calc R
C12 C 0.6969(10) 0.4051(10) 0.1860(9) 0.058(3) Uani 1 d .
H12 H 0.7830(10) 0.4995(10) 0.1934(9) 0.080 Uiso 1 calc R
C13 C 0.6525(10) 0.3359(10) 0.2694(7) 0.052(2) Uani 1 d .
H13 H 0.7011(10) 0.3728(10) 0.3459(7) 0.080 Uiso 1 calc R
C14 C 0.5276(10) 0.2022(9) 0.2243(8) 0.050(2) Uani 1 d .
H14 H 0.4737(10) 0.1293(9) 0.2640(8) 0.080 Uiso 1 calc R
C15 C 0.4983(11) 0.1889(10) 0.1153(9) 0.062(3) Uani 1 d .
H15 H 0.4191(11) 0.1049(10) 0.0642(9) 0.080 Uiso 1 calc R
B3 B 0.2215(10) 0.5812(9) 0.1975(8) 0.040(2) Uani 1 d .
H3A H 0.1691(10) 0.5227(9) 0.1155(8) 0.080 Uiso 1 calc R
B4 B 0.1262(11) 0.5323(9) 0.2978(8) 0.038(2) Uani 1 d .
H4A H 0.0106(11) 0.4414(9) 0.2814(8) 0.080 Uiso 1 calc R
B5 B 0.2705(11) 0.5714(9) 0.4222(8) 0.041(2) Uani 1 d .
H5A H 0.2491(11) 0.5061(9) 0.4862(8) 0.080 Uiso 1 calc R
B6 B 0.4549(8) 0.6434(7) 0.4005(5) 0.041(2) Uani 1 d .
H6A H 0.5535(8) 0.6248(7) 0.4493(5) 0.080 Uiso 1 calc R
B7 B 0.4814(8) 0.8054(7) 0.3506(5) 0.045(3) Uani 1 d R
H7A H 0.5989(8) 0.8939(7) 0.3680(5) 0.080 Uiso 1 calc R
B8 B 0.3390(11) 0.7666(9) 0.2248(8) 0.040(2) Uani 1 d .
H8A H 0.3641(11) 0.8300(9) 0.1603(8) 0.080 Uiso 1 calc R
B9 B 0.1502(11) 0.6944(9) 0.2461(8) 0.045(3) Uani 1 d .
H9A H 0.0506(11) 0.7108(9) 0.1961(8) 0.080 Uiso 1 calc R
B10 B 0.1819(12) 0.6890(9) 0.3863(8) 0.050(3) Uani 1 d .
H10A H 0.1019(12) 0.7018(9) 0.4275(8) 0.080 Uiso 1 calc R
B11 B 0.3843(12) 0.7583(10) 0.4489(8) 0.047(3) Uani 1 d .
H11A H 0.4369(12) 0.8170(10) 0.5308(8) 0.080 Uiso 1 calc R
B12 B 0.3124(11) 0.8346(10) 0.3410(8) 0.046(3) Uani 1 d .
H12A H 0.3178(11) 0.9426(10) 0.3520(8) 0.080 Uiso 1 calc R

loop_
_atom_type_symbol
_atom_type_description
_atom_type_scat_dispersion_real
_atom_type_scat_dispersion_imag
_atom_type_scat_source
C C 0.0033 0.0016 'International Tables Vol C Tables 4.2.6.8 and 6.1.1.4'
H H 0.0000 0.0000 'International Tables Vol C Tables 4.2.6.8 and 6.1.1.4'
B B 0.0013 0.0007 'International Tables Vol C Tables 4.2.6.8 and 6.1.1.4'
O O 0.0106 0.0060 'International Tables Vol C Tables 4.2.6.8 and 6.1.1.4'
Fe Fe 0.3463 0.8444 'International Tables Vol C Tables 4.2.6.8 and 6.1.1.4'
Se Se -0.0929 2.2259 'International Tables Vol C Tables 4.2.6.8 and 6.1.1.4'

loop_
_geom_angle_atom_site_label_1
_geom_angle_atom_site_label_2
_geom_angle_atom_site_label_3
_geom_angle
C1 Se1 Fe2 104.7(2)
C1 Se1 Fe1 107.9(2)
Fe2 Se1 Fe1 116.87(6)
C2 Se2 Fe2 104.9(2)
C4 Fe1 C3 92.8(4)
C4 Fe1 C8 108.7(5)
C3 Fe1 C8 97.5(5)
C4 Fe1 C9 88.2(4)
C3 Fe1 C9 131.7(5)
C8 Fe1 C9 38.2(4)
C4 Fe1 C7 148.7(5)
C3 Fe1 C7 93.0(4)
C8 Fe1 C7 40.0(4)
C9 Fe1 C7 65.3(4)
C4 Fe1 C10 105.6(4)
C3 Fe1 C10 156.9(4)
C8 Fe1 C10 63.6(5)
C9 Fe1 C10 38.0(4)
C7 Fe1 C10 64.0(4)
C4 Fe1 C6 142.8(5)
C3 Fe1 C6 124.0(5)
C8 Fe1 C6 65.1(5)
C9 Fe1 C6 64.2(4)
C7 Fe1 C6 38.8(4)
C10 Fe1 C6 37.5(4)
C4 Fe1 Se1 90.3(3)
C3 Fe1 Se1 96.7(3)
C8 Fe1 Se1 155.5(4)
C9 Fe1 Se1 131.6(4)
C7 Fe1 Se1 119.4(4)
C10 Fe1 Se1 97.1(4)
C6 Fe1 Se1 90.5(3)
C5 Fe2 C14 123.8(4)
C5 Fe2 C15 93.2(4)
C14 Fe2 C15 38.2(3)
C5 Fe2 C12 129.8(4)
C14 Fe2 C12 65.2(3)
C15 Fe2 C12 65.1(4)
C5 Fe2 C11 95.4(4)
C14 Fe2 C11 65.0(3)
C15 Fe2 C11 38.8(3)
C12 Fe2 C11 39.3(3)
C5 Fe2 C13 157.5(3)
C14 Fe2 C13 39.1(3)
C15 Fe2 C13 64.7(4)
C12 Fe2 C13 38.7(3)
C11 Fe2 C13 65.2(3)
C5 Fe2 Se1 97.1(2)
C14 Fe2 Se1 90.3(2)
C15 Fe2 Se1 118.9(3)
C12 Fe2 Se1 133.1(3)
C11 Fe2 Se1 155.2(3)
C13 Fe2 Se1 97.3(2)
C5 Fe2 Se2 94.5(2)
C14 Fe2 Se2 140.9(3)
C15 Fe2 Se2 146.6(3)
C12 Fe2 Se2 85.4(3)
C11 Fe2 Se2 108.0(3)
C13 Fe2 Se2 102.1(3)
Se1 Fe2 Se2 92.28(5)
C2 C1 B4 111.4(6)
C2 C1 B3 61.4(4)
B4 C1 B3 62.8(5)
C2 C1 B6 62.0(4)
B4 C1 B6 113.6(6)
B3 C1 B6 114.4(5)
C2 C1 B5 111.0(5)
B4 C1 B5 62.7(5)
B3 C1 B5 114.4(6)
B6 C1 B5 61.5(4)
C2 C1 Se1 115.8(5)
B4 C1 Se1 125.7(5)
B3 C1 Se1 121.2(5)
B6 C1 Se1 111.2(4)
B5 C1 Se1 119.0(5)
C1 C2 B8 111.1(6)
C1 C2 B3 61.2(4)
B8 C2 B3 62.5(5)
C1 C2 B7 110.2(5)
B8 C2 B7 62.9(5)
B3 C2 B7 113.8(6)
C1 C2 B6 61.2(4)
B8 C2 B6 113.9(6)
B3 C2 B6 113.6(6)
B7 C2 B6 61.6(3)
C1 C2 Se2 118.5(4)
B8 C2 Se2 121.0(5)
B3 C2 Se2 117.8(5)
B7 C2 Se2 120.9(4)
B6 C2 Se2 116.8(4)
O1 C3 Fe1 175.4(8)
O2 C4 Fe1 175.2(7)
O3 C5 Fe2 175.9(7)
C10 C6 C7 107.9(11)
C10 C6 Fe1 71.1(6)
C7 C6 Fe1 69.9(6)
C6 C7 C8 105.7(10)
C6 C7 Fe1 71.3(6)
C8 C7 Fe1 68.8(6)
C9 C8 C7 108.7(11)
C9 C8 Fe1 72.0(6)
C7 C8 Fe1 71.2(5)
C10 C9 C8 107.7(10)
C10 C9 Fe1 71.8(6)
C8 C9 Fe1 69.8(6)
C9 C10 C6 110.1(11)
C9 C10 Fe1 70.2(6)
C6 C10 Fe1 71.4(6)
C15 C11 C12 107.1(8)
C15 C11 Fe2 70.6(5)
C12 C11 Fe2 70.1(5)
C11 C12 C13 108.1(8)
C11 C12 Fe2 70.6(5)
C13 C12 Fe2 71.2(5)
C14 C13 C12 107.5(8)
C14 C13 Fe2 70.1(5)
C12 C13 Fe2 70.1(5)
C15 C14 C13 108.3(8)
C15 C14 Fe2 71.0(5)
C13 C14 Fe2 70.9(5)
C14 C15 C11 108.9(9)
C14 C15 Fe2 70.8(5)
C11 C15 Fe2 70.5(5)
C1 B3 C2 57.4(4)
C1 B3 B9 105.3(7)
C2 B3 B9 105.6(7)
C1 B3 B8 104.6(6)
C2 B3 B8 58.1(5)
B9 B3 B8 61.0(5)
C1 B3 B4 58.2(5)
C2 B3 B4 104.6(6)
B9 B3 B4 60.5(5)
B8 B3 B4 108.5(7)
C1 B4 B10 105.1(6)
C1 B4 B5 59.1(5)
B10 B4 B5 59.9(5)
C1 B4 B3 59.0(5)
B10 B4 B3 107.9(6)
B5 B4 B3 108.4(6)
C1 B4 B9 105.2(6)
B10 B4 B9 60.6(5)
B5 B4 B9 108.7(6)
B3 B4 B9 59.4(5)
C1 B5 B6 59.5(4)
C1 B5 B10 104.4(6)
B6 B5 B10 108.0(6)
C1 B5 B11 105.2(6)
B6 B5 B11 60.3(5)
B10 B5 B11 59.5(5)
C1 B5 B4 58.2(5)
B6 B5 B4 108.3(6)
B10 B5 B4 60.0(5)
B11 B5 B4 107.7(6)
C1 B6 C2 56.9(4)
C1 B6 B5 59.0(4)
C2 B6 B5 105.0(5)
C1 B6 B7 104.4(3)
C2 B6 B7 58.7(3)
B5 B6 B7 108.2(4)
C1 B6 B11 104.9(6)
C2 B6 B11 104.6(5)
B5 B6 B11 60.4(5)
B7 B6 B11 59.7(4)
C2 B7 B8 57.9(4)
C2 B7 B6 59.7(3)
B8 B7 B6 108.1(3)
C2 B7 B12 104.8(5)
B8 B7 B12 60.3(5)
B6 B7 B12 108.4(4)
C2 B7 B11 105.8(5)
B8 B7 B11 108.5(6)
B6 B7 B11 60.3(4)
B12 B7 B11 60.2(5)
C2 B8 B7 59.3(4)
C2 B8 B12 105.4(7)
B7 B8 B12 59.6(5)
C2 B8 B3 59.4(4)
B7 B8 B3 108.4(6)
B12 B8 B3 107.7(7)
C2 B8 B9 105.3(6)
B7 B8 B9 107.8(6)
B12 B8 B9 60.1(5)
B3 B8 B9 59.4(5)
B3 B9 B8 59.6(5)
B3 B9 B12 107.5(7)
B8 B9 B12 59.7(5)
B3 B9 B4 60.1(5)
B8 B9 B4 107.0(6)
B12 B9 B4 107.0(7)
B3 B9 B10 107.4(7)
B8 B9 B10 106.8(7)
B12 B9 B10 59.4(5)
B4 B9 B10 59.4(5)
B5 B10 B11 60.3(5)
B5 B10 B12 108.3(7)
B11 B10 B12 60.1(5)
B5 B10 B4 60.0(5)
B11 B10 B4 108.4(7)
B12 B10 B4 108.0(7)
B5 B10 B9 108.3(7)
B11 B10 B9 108.5(7)
B12 B10 B9 60.2(5)
B4 B10 B9 60.0(5)
B5 B11 B10 60.2(5)
B5 B11 B6 59.3(5)
B10 B11 B6 107.8(6)
B5 B11 B7 107.7(6)
B10 B11 B7 108.3(7)
B6 B11 B7 60.1(4)
B5 B11 B12 108.4(7)
B10 B11 B12 60.5(6)
B6 B11 B12 108.3(6)
B7 B11 B12 60.2(5)
B8 B12 B7 60.0(5)
B8 B12 B10 107.9(7)
B7 B12 B10 107.1(6)
B8 B12 B11 107.8(7)
B7 B12 B11 59.6(5)
B10 B12 B11 59.5(5)
B8 B12 B9 60.2(5)
B7 B12 B9 108.2(6)
B10 B12 B9 60.4(5)
B11 B12 B9 108.2(6)

loop_
_geom_bond_atom_site_label_1
_geom_bond_atom_site_label_2
_geom_bond_distance
Se1 C1 1.979(7)
Se1 Fe2 2.3669(14)
Se1 Fe1 2.406(2)
Se2 C2 1.932(7)
Se2 Fe2 2.384(2)
Fe1 C4 1.774(9)
Fe1 C3 1.774(10)
Fe1 C8 2.044(9)
Fe1 C9 2.071(9)
Fe1 C7 2.076(9)
Fe1 C10 2.090(10)
Fe1 C6 2.094(10)
Fe2 C5 1.737(9)
Fe2 C14 2.093(8)
Fe2 C15 2.096(8)
Fe2 C12 2.089(8)
Fe2 C11 2.095(8)
Fe2 C13 2.104(8)
O1 C3 1.125(9)
O2 C4 1.146(9)
O3 C5 1.174(9)
C1 C2 1.639(9)
C1 B4 1.689(11)
C1 B3 1.705(11)
C1 B6 1.715(9)
C1 B5 1.706(11)
C2 B8 1.685(11)
C2 B3 1.707(11)
C2 B7 1.710(9)
C2 B6 1.727(9)
C6 C10 1.347(14)
C6 C7 1.385(15)
C7 C8 1.409(14)
C8 C9 1.346(14)
C9 C10 1.355(14)
C11 C15 1.393(12)
C11 C12 1.407(11)
C12 C13 1.389(11)
C13 C14 1.403(11)
C14 C15 1.371(11)
B3 B9 1.757(13)
B3 B8 1.760(12)
B3 B4 1.768(12)
B4 B10 1.766(12)
B4 B5 1.766(13)
B4 B9 1.777(12)
B5 B6 1.749(11)
B5 B10 1.764(12)
B5 B11 1.767(12)
B6 B7 1.76
B6 B11 1.766(11)
B7 B8 1.771(12)
B7 B12 1.764(12)
B7 B11 1.754(11)
B8 B12 1.777(13)
B8 B9 1.785(13)
B9 B12 1.784(13)
B9 B10 1.787(14)
B10 B11 1.753(14)
B10 B12 1.771(13)
B11 B12 1.764(13)
